data_2228136
loop_
_publ_author_name
'Dardouri, Rchida'
'Ouazzani Chahdi, Fouad'
'Saffon, Natalie'
'Essassi, El Mokhtar'
'Ng, Seik Weng'

_publ_section_title
;
 3-(6-Bromohexyl)-1,5-dimethyl-1<i>H</i>-1,5-benzodiazepine-2,4(3<i>H</i>,5<i>H</i>)-dione
;
_journal_coeditor_code XU5049
_journal_issue 11
_journal_name_full 'Acta Crystallographica Section E'
_journal_page_first o2804
_journal_paper_doi 10.1107/S1600536810040122
_journal_volume 66
_journal_year 2010
_chemical_formula_iupac 'C17 H23 Br N2 O2'
_chemical_formula_moiety 'C17 H23 Br N2 O2'
_chemical_formula_sum 'C17 H23 Br N2 O2'
_chemical_formula_weight 367.28
_chemical_name_systematic
;
3-(6-Bromohexyl)-1,5-dimethyl-1<i>H</i>-1,5-benzodiazepine-
2,4(3<i>H</i>,5<i>H</i>)-dione
;
_space_group_IT_number 14
_symmetry_cell_setting monoclinic
_symmetry_space_group_name_Hall '-P 2yn'
_symmetry_space_group_name_H-M 'P 1 21/n 1'
_atom_sites_solution_hydrogens geom
_atom_sites_solution_primary direct
_atom_sites_solution_secondary difmap
_audit_creation_method SHELXL-97
_cell_angle_alpha 90.00
_cell_angle_beta 91.7500(10)
_cell_angle_gamma 90.00
_cell_formula_units_Z 4
_cell_length_a 7.52140(10)
_cell_length_b 9.3693(2)
_cell_length_c 23.8686(5)
_cell_measurement_reflns_used 5411
_cell_measurement_temperature 293(2)
_cell_measurement_theta_max 26.0
_cell_measurement_theta_min 2.3
_cell_volume 1681.24(6)
_computing_cell_refinement 'SAINT (Bruker, 2008)'
_computing_data_collection 'APEX2 (Bruker, 2008)'
_computing_data_reduction 'SAINT (Bruker, 2008)'
_computing_molecular_graphics 'X-SEED (Barbour, 2001)'
_computing_publication_material 'publCIF (Westrip, 2010)'
_computing_structure_refinement 'SHELXL97 (Sheldrick, 2008)'
_computing_structure_solution 'SHELXS97 (Sheldrick, 2008)'
_diffrn_ambient_temperature 293(2)
_diffrn_measured_fraction_theta_full 0.998
_diffrn_measured_fraction_theta_max 0.998
_diffrn_measurement_device_type 'Bruker X8 APEXII'
_diffrn_measurement_method '\f and \w'
_diffrn_radiation_monochromator graphite
_diffrn_radiation_source 'fine-focus sealed tube'
_diffrn_radiation_type MoK\a
_diffrn_radiation_wavelength 0.71073
_diffrn_reflns_av_R_equivalents 0.0454
_diffrn_reflns_av_sigmaI/netI 0.0369
_diffrn_reflns_limit_h_max 9
_diffrn_reflns_limit_h_min -10
_diffrn_reflns_limit_k_max 13
_diffrn_reflns_limit_k_min -13
_diffrn_reflns_limit_l_max 33
_diffrn_reflns_limit_l_min -28
_diffrn_reflns_number 25590
_diffrn_reflns_theta_full 30.00
_diffrn_reflns_theta_max 30.00
_diffrn_reflns_theta_min 2.82
_diffrn_standards_decay_% 0
_diffrn_standards_interval_count 0
_diffrn_standards_interval_time 0
_diffrn_standards_number 0
_exptl_absorpt_coefficient_mu 2.454
_exptl_absorpt_correction_T_max 0.7914
_exptl_absorpt_correction_T_min 0.5264
_exptl_absorpt_correction_type multi-scan
_exptl_absorpt_process_details '(SADABS; Sheldrick, 1996)'
_exptl_crystal_colour Colorless
_exptl_crystal_density_diffrn 1.451
_exptl_crystal_density_method 'not measured'
_exptl_crystal_description Prism
_exptl_crystal_F_000 760
_exptl_crystal_size_max 0.30
_exptl_crystal_size_mid 0.20
_exptl_crystal_size_min 0.10
_refine_diff_density_max 1.923
_refine_diff_density_min -0.678
_refine_ls_extinction_method none
_refine_ls_goodness_of_fit_ref 1.012
_refine_ls_hydrogen_treatment constr
_refine_ls_matrix_type full
_refine_ls_number_parameters 201
_refine_ls_number_reflns 4897
_refine_ls_number_restraints 0
_refine_ls_restrained_S_all 1.012
_refine_ls_R_factor_all 0.0771
_refine_ls_R_factor_gt 0.0507
_refine_ls_shift/su_max 0.001
_refine_ls_shift/su_mean 0.001
_refine_ls_structure_factor_coef Fsqd
_refine_ls_weighting_details 'calc w=1/[\s^2^(Fo^2^)+(0.0820P)^2^+1.8005P] where P=(Fo^2^+2Fc^2^)/3'
_refine_ls_weighting_scheme calc
_refine_ls_wR_factor_gt 0.1346
_refine_ls_wR_factor_ref 0.1533
_reflns_number_gt 3478
_reflns_number_total 4897
_reflns_threshold_expression I>2\s(I)
_cod_data_source_file xu5049.cif
_cod_data_source_block I
_cod_original_sg_symbol_H-M 'P 21/n'
_cod_database_code 2228136
_cod_database_fobs_code 2228136

loop_
_symmetry_equiv_pos_as_xyz
'x, y, z'
'-x+1/2, y+1/2, -z+1/2'
'-x, -y, -z'
'x-1/2, -y-1/2, z-1/2'

loop_
_atom_site_type_symbol
_atom_site_label
_atom_site_fract_x
_atom_site_fract_y
_atom_site_fract_z
_atom_site_U_iso_or_equiv
_atom_site_adp_type
_atom_site_calc_flag
_atom_site_refinement_flags
_atom_site_occupancy
_atom_site_disorder_assembly
_atom_site_disorder_group
Br Br1 1.30982(5) 0.07856(4) 0.564211(15) 0.04567(14) Uani d . 1 . .
O O1 0.5859(3) 0.4826(2) 0.28329(9) 0.0297(4) Uani d . 1 . .
O O2 0.1496(3) 0.4797(2) 0.35848(10) 0.0351(5) Uani d . 1 . .
N N1 0.5074(3) 0.7166(2) 0.27741(9) 0.0211(4) Uani d . 1 . .
N N2 0.1710(3) 0.7124(2) 0.33415(9) 0.0231(4) Uani d . 1 . .
C C1 0.4344(3) 0.8410(3) 0.30158(10) 0.0199(5) Uani d . 1 . .
C C2 0.5247(4) 0.9710(3) 0.29605(11) 0.0247(5) Uani d . 1 . .
H H2 0.6331 0.9729 0.2783 0.030 Uiso calc R 1 . .
C C3 0.4550(4) 1.0961(3) 0.31659(12) 0.0278(6) Uani d . 1 . .
H H3 0.5153 1.1818 0.3119 0.033 Uiso calc R 1 . .
C C4 0.2944(4) 1.0944(3) 0.34434(12) 0.0266(5) Uani d . 1 . .
H H4 0.2476 1.1784 0.3585 0.032 Uiso calc R 1 . .
C C5 0.2056(4) 0.9665(3) 0.35053(11) 0.0251(5) Uani d . 1 . .
H H5 0.0991 0.9651 0.3693 0.030 Uiso calc R 1 . .
C C6 0.2725(3) 0.8394(3) 0.32918(10) 0.0203(5) Uani d . 1 . .
C C7 0.5848(3) 0.7301(3) 0.22189(11) 0.0244(5) Uani d . 1 . .
H H7A 0.5875 0.6381 0.2042 0.037 Uiso calc R 1 . .
H H7B 0.7036 0.7667 0.2259 0.037 Uiso calc R 1 . .
H H7C 0.5137 0.7942 0.1992 0.037 Uiso calc R 1 . .
C C8 0.5209(3) 0.5879(3) 0.30474(11) 0.0215(5) Uani d . 1 . .
C C9 0.4425(4) 0.5856(3) 0.36297(11) 0.0233(5) Uani d . 1 . .
H H9 0.4770 0.6735 0.3827 0.028 Uiso calc R 1 . .
C C10 0.2407(4) 0.5863(3) 0.35245(11) 0.0237(5) Uani d . 1 . .
C C11 -0.0223(3) 0.7209(3) 0.32308(12) 0.0281(6) Uani d . 1 . .
H H11A -0.0647 0.6313 0.3084 0.042 Uiso calc R 1 . .
H H11B -0.0476 0.7951 0.2962 0.042 Uiso calc R 1 . .
H H11C -0.0807 0.7419 0.3573 0.042 Uiso calc R 1 . .
C C12 0.5012(4) 0.4579(3) 0.39872(12) 0.0291(6) Uani d . 1 . .
H H12A 0.4395 0.4608 0.4338 0.035 Uiso calc R 1 . .
H H12B 0.4662 0.3709 0.3794 0.035 Uiso calc R 1 . .
C C13 0.6995(4) 0.4532(3) 0.41145(14) 0.0363(7) Uani d . 1 . .
H H13A 0.7388 0.5469 0.4239 0.044 Uiso calc R 1 . .
H H13B 0.7603 0.4312 0.3772 0.044 Uiso calc R 1 . .
C C14 0.7533(4) 0.3430(3) 0.45629(14) 0.0372(7) Uani d . 1 . .
H H14A 0.7202 0.3782 0.4927 0.045 Uiso calc R 1 . .
H H14B 0.6884 0.2551 0.4491 0.045 Uiso calc R 1 . .
C C15 0.9504(5) 0.3118(4) 0.45750(15) 0.0462(8) Uani d . 1 . .
H H15A 1.0143 0.4018 0.4588 0.055 Uiso calc R 1 . .
H H15B 0.9794 0.2646 0.4228 0.055 Uiso calc R 1 . .
C C16 1.0164(4) 0.2199(3) 0.50614(13) 0.0360(7) Uani d . 1 . .
H H16A 1.0014 0.2709 0.5411 0.043 Uiso calc R 1 . .
H H16B 0.9465 0.1331 0.5074 0.043 Uiso calc R 1 . .
C C17 1.2095(5) 0.1827(5) 0.50011(14) 0.0469(8) Uani d . 1 . .
H H17A 1.2768 0.2699 0.4953 0.056 Uiso calc R 1 . .
H H17B 1.2219 0.1253 0.4666 0.056 Uiso calc R 1 . .

loop_
_atom_site_aniso_label
_atom_site_aniso_U_11
_atom_site_aniso_U_22
_atom_site_aniso_U_33
_atom_site_aniso_U_12
_atom_site_aniso_U_13
_atom_site_aniso_U_23
Br1 0.0511(2) 0.0394(2) 0.0454(2) 0.00836(15) -0.01604(15) -0.00333(14)
O1 0.0329(10) 0.0220(9) 0.0342(10) 0.0060(8) 0.0014(8) -0.0021(8)
O2 0.0311(11) 0.0260(10) 0.0482(13) -0.0106(8) 0.0014(9) 0.0044(9)
N1 0.0222(10) 0.0170(9) 0.0243(10) 0.0011(8) 0.0034(8) -0.0001(8)
N2 0.0189(10) 0.0223(10) 0.0283(11) -0.0039(8) 0.0017(8) 0.0011(8)
C1 0.0204(11) 0.0177(11) 0.0215(11) 0.0023(9) -0.0003(9) 0.0006(9)
C2 0.0231(12) 0.0213(11) 0.0299(13) -0.0023(10) 0.0051(10) 0.0017(10)
C3 0.0310(14) 0.0196(12) 0.0329(14) -0.0041(10) 0.0022(11) 0.0000(10)
C4 0.0279(13) 0.0209(12) 0.0309(13) 0.0027(10) -0.0004(10) -0.0027(10)
C5 0.0220(12) 0.0259(12) 0.0276(13) 0.0017(10) 0.0024(10) -0.0006(10)
C6 0.0187(11) 0.0195(11) 0.0227(11) -0.0019(9) -0.0011(9) 0.0008(9)
C7 0.0242(12) 0.0257(12) 0.0234(12) 0.0011(10) 0.0033(9) -0.0011(10)
C8 0.0193(11) 0.0171(11) 0.0281(12) -0.0003(9) -0.0020(9) -0.0003(9)
C9 0.0266(12) 0.0166(11) 0.0264(12) -0.0020(9) -0.0009(10) 0.0013(9)
C10 0.0258(12) 0.0218(12) 0.0237(12) -0.0042(10) 0.0029(9) -0.0007(9)
C11 0.0183(11) 0.0328(14) 0.0330(14) -0.0036(10) -0.0004(10) -0.0013(11)
C12 0.0359(15) 0.0201(11) 0.0311(14) -0.0012(11) -0.0019(11) 0.0030(10)
C13 0.0343(15) 0.0339(15) 0.0403(16) -0.0016(13) -0.0050(12) 0.0139(13)
C14 0.0436(17) 0.0312(15) 0.0365(16) 0.0045(13) -0.0029(13) 0.0103(12)
C15 0.0474(19) 0.054(2) 0.0369(17) 0.0059(17) -0.0025(14) 0.0178(15)
C16 0.0428(17) 0.0348(15) 0.0298(14) -0.0013(13) -0.0064(12) 0.0079(12)
C17 0.0480(19) 0.059(2) 0.0334(16) 0.0098(17) -0.0005(14) 0.0101(15)

loop_
_atom_type_symbol
_atom_type_description
_atom_type_scat_dispersion_real
_atom_type_scat_dispersion_imag
_atom_type_scat_source
C C 0.0033 0.0016 'International Tables Vol C Tables 4.2.6.8 and 6.1.1.4'
H H 0.0000 0.0000 'International Tables Vol C Tables 4.2.6.8 and 6.1.1.4'
N N 0.0061 0.0033 'International Tables Vol C Tables 4.2.6.8 and 6.1.1.4'
O O 0.0106 0.0060 'International Tables Vol C Tables 4.2.6.8 and 6.1.1.4'
Br Br -0.2901 2.4595 'International Tables Vol C Tables 4.2.6.8 and 6.1.1.4'

loop_
_geom_angle_atom_site_label_1
_geom_angle_atom_site_label_2
_geom_angle_atom_site_label_3
_geom_angle_site_symmetry_1
_geom_angle_site_symmetry_3
_geom_angle
_geom_angle_publ_flag
C8 N1 C1 . . 123.5(2) ?
C8 N1 C7 . . 118.6(2) ?
C1 N1 C7 . . 117.7(2) ?
C10 N2 C6 . . 123.5(2) ?
C10 N2 C11 . . 118.3(2) ?
C6 N2 C11 . . 118.0(2) ?
C6 C1 C2 . . 118.9(2) ?
C6 C1 N1 . . 122.3(2) ?
C2 C1 N1 . . 118.7(2) ?
C3 C2 C1 . . 120.9(2) ?
C3 C2 H2 . . 119.5 ?
C1 C2 H2 . . 119.5 ?
C2 C3 C4 . . 120.2(2) ?
C2 C3 H3 . . 119.9 ?
C4 C3 H3 . . 119.9 ?
C5 C4 C3 . . 119.3(2) ?
C5 C4 H4 . . 120.4 ?
C3 C4 H4 . . 120.4 ?
C4 C5 C6 . . 121.4(2) ?
C4 C5 H5 . . 119.3 ?
C6 C5 H5 . . 119.3 ?
C5 C6 C1 . . 119.4(2) ?
C5 C6 N2 . . 118.9(2) ?
C1 C6 N2 . . 121.7(2) ?
N1 C7 H7A . . 109.5 ?
N1 C7 H7B . . 109.5 ?
H7A C7 H7B . . 109.5 ?
N1 C7 H7C . . 109.5 ?
H7A C7 H7C . . 109.5 ?
H7B C7 H7C . . 109.5 ?
O1 C8 N1 . . 122.4(2) ?
O1 C8 C9 . . 122.8(2) ?
N1 C8 C9 . . 114.8(2) ?
C12 C9 C8 . . 114.0(2) ?
C12 C9 C10 . . 111.3(2) ?
C8 C9 C10 . . 105.0(2) ?
C12 C9 H9 . . 108.8 ?
C8 C9 H9 . . 108.8 ?
C10 C9 H9 . . 108.8 ?
O2 C10 N2 . . 122.4(3) ?
O2 C10 C9 . . 122.3(2) ?
N2 C10 C9 . . 115.3(2) ?
N2 C11 H11A . . 109.5 ?
N2 C11 H11B . . 109.5 ?
H11A C11 H11B . . 109.5 ?
N2 C11 H11C . . 109.5 ?
H11A C11 H11C . . 109.5 ?
H11B C11 H11C . . 109.5 ?
C13 C12 C9 . . 113.7(2) ?
C13 C12 H12A . . 108.8 ?
C9 C12 H12A . . 108.8 ?
C13 C12 H12B . . 108.8 ?
C9 C12 H12B . . 108.8 ?
H12A C12 H12B . . 107.7 ?
C12 C13 C14 . . 113.4(3) ?
C12 C13 H13A . . 108.9 ?
C14 C13 H13A . . 108.9 ?
C12 C13 H13B . . 108.9 ?
C14 C13 H13B . . 108.9 ?
H13A C13 H13B . . 107.7 ?
C15 C14 C13 . . 112.4(3) ?
C15 C14 H14A . . 109.1 ?
C13 C14 H14A . . 109.1 ?
C15 C14 H14B . . 109.1 ?
C13 C14 H14B . . 109.1 ?
H14A C14 H14B . . 107.9 ?
C14 C15 C16 . . 115.0(3) ?
C14 C15 H15A . . 108.5 ?
C16 C15 H15A . . 108.5 ?
C14 C15 H15B . . 108.5 ?
C16 C15 H15B . . 108.5 ?
H15A C15 H15B . . 107.5 ?
C17 C16 C15 . . 110.6(3) ?
C17 C16 H16A . . 109.5 ?
C15 C16 H16A . . 109.5 ?
C17 C16 H16B . . 109.5 ?
C15 C16 H16B . . 109.5 ?
H16A C16 H16B . . 108.1 ?
C16 C17 Br1 . . 113.1(2) ?
C16 C17 H17A . . 109.0 ?
Br1 C17 H17A . . 109.0 ?
C16 C17 H17B . . 109.0 ?
Br1 C17 H17B . . 109.0 ?
H17A C17 H17B . . 107.8 ?

loop_
_geom_bond_atom_site_label_1
_geom_bond_atom_site_label_2
_geom_bond_site_symmetry_2
_geom_bond_distance
_geom_bond_publ_flag
Br1 C17 . 1.947(3) ?
O1 C8 . 1.221(3) ?
O2 C10 . 1.222(3) ?
N1 C8 . 1.373(3) ?
N1 C1 . 1.419(3) ?
N1 C7 . 1.469(3) ?
N2 C10 . 1.359(3) ?
N2 C6 . 1.420(3) ?
N2 C11 . 1.472(3) ?
C1 C6 . 1.402(3) ?
C1 C2 . 1.402(4) ?
C2 C3 . 1.380(4) ?
C2 H2 . 0.9300 ?
C3 C4 . 1.396(4) ?
C3 H3 . 0.9300 ?
C4 C5 . 1.382(4) ?
C4 H4 . 0.9300 ?
C5 C6 . 1.395(4) ?
C5 H5 . 0.9300 ?
C7 H7A . 0.9600 ?
C7 H7B . 0.9600 ?
C7 H7C . 0.9600 ?
C8 C9 . 1.526(4) ?
C9 C12 . 1.527(4) ?
C9 C10 . 1.531(4) ?
C9 H9 . 0.9800 ?
C11 H11A . 0.9600 ?
C11 H11B . 0.9600 ?
C11 H11C . 0.9600 ?
C12 C13 . 1.514(4) ?
C12 H12A . 0.9700 ?
C12 H12B . 0.9700 ?
C13 C14 . 1.533(4) ?
C13 H13A . 0.9700 ?
C13 H13B . 0.9700 ?
C14 C15 . 1.511(5) ?
C14 H14A . 0.9700 ?
C14 H14B . 0.9700 ?
C15 C16 . 1.517(4) ?
C15 H15A . 0.9700 ?
C15 H15B . 0.9700 ?
C16 C17 . 1.505(5) ?
C16 H16A . 0.9700 ?
C16 H16B . 0.9700 ?
C17 H17A . 0.9700 ?
C17 H17B . 0.9700 ?

loop_
_geom_hbond_atom_site_label_D
_geom_hbond_atom_site_label_H
_geom_hbond_atom_site_label_A
_geom_hbond_site_symmetry_A
_geom_hbond_distance_DH
_geom_hbond_distance_HA
_geom_hbond_distance_DA
_geom_hbond_angle_DHA
C7 H7B O1 2_655 0.96 2.58 3.430(3) 147
C7 H7C O2 2_555 0.96 2.51 3.471(3) 174
C11 H11B O1 2_555 0.96 2.60 3.551(3) 173

loop_
_geom_torsion_atom_site_label_1
_geom_torsion_atom_site_label_2
_geom_torsion_atom_site_label_3
_geom_torsion_atom_site_label_4
_geom_torsion_site_symmetry_1
_geom_torsion_site_symmetry_2
_geom_torsion_site_symmetry_3
_geom_torsion_site_symmetry_4
_geom_torsion
_geom_torsion_publ_flag
C8 N1 C1 C6 . . . . -47.6(3) ?
C7 N1 C1 C6 . . . . 137.3(2) ?
C8 N1 C1 C2 . . . . 134.5(3) ?
C7 N1 C1 C2 . . . . -40.6(3) ?
C6 C1 C2 C3 . . . . -1.0(4) ?
N1 C1 C2 C3 . . . . 177.0(2) ?
C1 C2 C3 C4 . . . . 1.3(4) ?
C2 C3 C4 C5 . . . . -0.6(4) ?
C3 C4 C5 C6 . . . . -0.6(4) ?
C4 C5 C6 C1 . . . . 0.9(4) ?
C4 C5 C6 N2 . . . . -176.7(2) ?
C2 C1 C6 C5 . . . . -0.2(4) ?
N1 C1 C6 C5 . . . . -178.1(2) ?
C2 C1 C6 N2 . . . . 177.4(2) ?
N1 C1 C6 N2 . . . . -0.5(4) ?
C10 N2 C6 C5 . . . . -133.0(3) ?
C11 N2 C6 C5 . . . . 42.1(3) ?
C10 N2 C6 C1 . . . . 49.5(4) ?
C11 N2 C6 C1 . . . . -135.5(3) ?
C1 N1 C8 O1 . . . . -179.2(2) ?
C7 N1 C8 O1 . . . . -4.1(4) ?
C1 N1 C8 C9 . . . . 2.9(3) ?
C7 N1 C8 C9 . . . . 177.9(2) ?
O1 C8 C9 C12 . . . . 17.7(4) ?
N1 C8 C9 C12 . . . . -164.4(2) ?
O1 C8 C9 C10 . . . . -104.4(3) ?
N1 C8 C9 C10 . . . . 73.5(3) ?
C6 N2 C10 O2 . . . . 177.1(3) ?
C11 N2 C10 O2 . . . . 2.0(4) ?
C6 N2 C10 C9 . . . . -5.0(4) ?
C11 N2 C10 C9 . . . . 179.9(2) ?
C12 C9 C10 O2 . . . . -18.6(4) ?
C8 C9 C10 O2 . . . . 105.2(3) ?
C12 C9 C10 N2 . . . . 163.5(2) ?
C8 C9 C10 N2 . . . . -72.7(3) ?
C8 C9 C12 C13 . . . . 62.5(3) ?
C10 C9 C12 C13 . . . . -178.9(2) ?
C9 C12 C13 C14 . . . . 168.8(3) ?
C12 C13 C14 C15 . . . . 164.8(3) ?
C13 C14 C15 C16 . . . . 171.7(3) ?
C14 C15 C16 C17 . . . . 174.1(3) ?
C15 C16 C17 Br1 . . . . 175.0(3) ?

loop_
_cod_related_entry_id
_cod_related_entry_database
_cod_related_entry_code
1 ChemSpider 30656323
